data_1503332
loop_
_publ_author_name
'Zhang, Fu-Gen'
'Yang, Qing-Qing'
'Xuan, Jun'
'Lu, Hai-Hua'
'Duan, Shu-Wen'
'Chen, Jia-Rong'
'Xiao, Wen-Jing'

_publ_section_title
;
 Enantioselective conjugate addition of oximes to trisubstituted
 \b-nitroacrylates: an organocatalytic approach to \b(2,2)-amino acid
 derivatives.
;
_journal_issue 24
_journal_name_full 'Organic letters'
_journal_page_first 5636
_journal_page_last 5639
_journal_paper_doi 10.1021/ol102580n
_journal_volume 12
_journal_year 2010
_chemical_absolute_configuration syn
_chemical_formula_sum 'C19 H17 Cl N2 O6'
_chemical_formula_weight 404.80
_chemical_name_systematic
; 
 ? 
;
_space_group_IT_number 4
_symmetry_cell_setting monoclinic
_symmetry_space_group_name_Hall 'P 2yb'
_symmetry_space_group_name_H-M 'P 1 21 1'
_atom_sites_solution_hydrogens geom
_atom_sites_solution_primary direct
_atom_sites_solution_secondary difmap
_audit_creation_method SHELXL-97
_cell_angle_alpha 90.00
_cell_angle_beta 105.102(2)
_cell_angle_gamma 90.00
_cell_formula_units_Z 4
_cell_length_a 8.3959(9)
_cell_length_b 20.777(2)
_cell_length_c 11.9679(13)
_cell_measurement_reflns_used 4741
_cell_measurement_temperature 298(2)
_cell_measurement_theta_max 28.15
_cell_measurement_theta_min 2.51
_cell_volume 2015.6(4)
_computing_cell_refinement 'Bruker SMART'
_computing_data_collection 'Bruker SMART'
_computing_data_reduction 'Bruker SAINT'
_computing_molecular_graphics 'Bruker SHELXTL'
_computing_publication_material 'Bruker SHELXTL'
_computing_structure_refinement 'SHELXL-97 (Sheldrick, 1997)'
_computing_structure_solution 'SHELXS-97 (Sheldrick, 1990)'
_diffrn_ambient_temperature 298(2)
_diffrn_measured_fraction_theta_full 0.996
_diffrn_measured_fraction_theta_max 0.996
_diffrn_measurement_device_type 'CCD area detector'
_diffrn_measurement_method 'phi and omega scans'
_diffrn_radiation_monochromator graphite
_diffrn_radiation_source 'fine-focus sealed tube'
_diffrn_radiation_type MoK\a
_diffrn_radiation_wavelength 0.71073
_diffrn_reflns_av_R_equivalents 0.1136
_diffrn_reflns_av_sigmaI/netI 0.0726
_diffrn_reflns_limit_h_max 10
_diffrn_reflns_limit_h_min -9
_diffrn_reflns_limit_k_max 23
_diffrn_reflns_limit_k_min -25
_diffrn_reflns_limit_l_max 14
_diffrn_reflns_limit_l_min -14
_diffrn_reflns_number 11126
_diffrn_reflns_theta_full 25.50
_diffrn_reflns_theta_max 25.50
_diffrn_reflns_theta_min 2.02
_exptl_absorpt_coefficient_mu 0.226
_exptl_absorpt_correction_T_max 0.9777
_exptl_absorpt_correction_T_min 0.9647
_exptl_absorpt_correction_type none
_exptl_crystal_colour colorless
_exptl_crystal_density_diffrn 1.334
_exptl_crystal_density_method 'not measured'
_exptl_crystal_description block
_exptl_crystal_F_000 840
_exptl_crystal_size_max 0.16
_exptl_crystal_size_mid 0.12
_exptl_crystal_size_min 0.10
_refine_diff_density_max 0.374
_refine_diff_density_min -0.234
_refine_diff_density_rms 0.072
_refine_ls_abs_structure_details 'Flack H D (1983), Acta Cryst. A39, 876-881'
_refine_ls_abs_structure_Flack -0.09(8)
_refine_ls_extinction_method none
_refine_ls_goodness_of_fit_ref 1.048
_refine_ls_hydrogen_treatment constr
_refine_ls_matrix_type full
_refine_ls_number_parameters 529
_refine_ls_number_reflns 6785
_refine_ls_number_restraints 7
_refine_ls_restrained_S_all 1.056
_refine_ls_R_factor_all 0.0725
_refine_ls_R_factor_gt 0.0647
_refine_ls_shift/su_max 0.001
_refine_ls_shift/su_mean 0.000
_refine_ls_structure_factor_coef Fsqd
_refine_ls_weighting_details 'calc w=1/[\s^2^(Fo^2^)+(0.1123P)^2^+0.0000P] where P=(Fo^2^+2Fc^2^)/3'
_refine_ls_weighting_scheme calc
_refine_ls_wR_factor_gt 0.1739
_refine_ls_wR_factor_ref 0.1816
_reflns_number_gt 5733
_reflns_number_total 6785
_reflns_threshold_expression >2sigma(I)
_cod_data_source_file ol102580n_si_001.cif
_cod_data_source_block 100413bm
_cod_depositor_comments
;
The following automatic conversions were performed:

'_symmetry_cell_setting' value 'Monoclinic' changed to 'monoclinic'
according to /home/saulius/struct/CIF-dictionaries/cif_core.dic
dictionary named 'cif_core.dic' version 2.4.2 from 2011-04-26.

Automatic conversion script
Id: cif_fix_values 1715 2011-07-08 13:25:40Z adriana 
;
_cod_original_sg_symbol_H-M P2(1)
_cod_database_code 1503332

loop_
_symmetry_equiv_pos_as_xyz
'x, y, z'
'-x, y+1/2, -z'

loop_
_atom_site_label
_atom_site_type_symbol
_atom_site_fract_x
_atom_site_fract_y
_atom_site_fract_z
_atom_site_U_iso_or_equiv
_atom_site_adp_type
_atom_site_occupancy
_atom_site_symmetry_multiplicity
_atom_site_calc_flag
_atom_site_refinement_flags
_atom_site_disorder_assembly
_atom_site_disorder_group
C1A C -0.2463(5) 1.0792(2) 0.7642(4) 0.0669(10) Uani 1 1 d . . .
C2A C -0.2811(5) 1.0874(2) 0.6482(4) 0.0709(11) Uani 1 1 d . . .
H2A H -0.3383 1.1236 0.6137 0.085 Uiso 1 1 calc R . .
C3A C -0.2312(5) 1.0417(2) 0.5823(4) 0.0664(10) Uani 1 1 d . . .
H3A H -0.2515 1.0479 0.5028 0.080 Uiso 1 1 calc R . .
C4A C -0.1512(4) 0.98679(19) 0.6319(3) 0.0590(9) Uani 1 1 d . . .
C5A C -0.1176(5) 0.9803(2) 0.7504(3) 0.0652(10) Uani 1 1 d . . .
H5A H -0.0616 0.9439 0.7855 0.078 Uiso 1 1 calc R . .
C6A C -0.1645(5) 1.0260(2) 0.8174(4) 0.0705(11) Uani 1 1 d . . .
H6A H -0.1414 1.0210 0.8973 0.085 Uiso 1 1 calc R . .
C7A C -0.0983(5) 0.9342(2) 0.5588(3) 0.0650(10) Uani 1 1 d . . .
C8A C -0.2122(6) 0.8756(2) 0.5364(5) 0.0818(13) Uani 1 1 d . . .
C9A C 0.0682(7) 0.9072(3) 0.6248(4) 0.0884(16) Uani 1 1 d . A .
C10A C 0.3624(9) 0.9538(8) 0.6753(9) 0.114(3) Uani 0.60 1 d PD A 1
H10A H 0.4057 0.9847 0.6301 0.137 Uiso 0.60 1 calc PR A 1
H10B H 0.4114 0.9121 0.6688 0.137 Uiso 0.60 1 calc PR A 1
C11A C 0.4009(17) 0.9743(8) 0.7988(10) 0.114(5) Uani 0.60 1 d PD A 1
H11A H 0.4798 1.0088 0.8116 0.171 Uiso 0.60 1 calc PR A 1
H11B H 0.4459 0.9386 0.8478 0.171 Uiso 0.60 1 calc PR A 1
H11C H 0.3017 0.9888 0.8166 0.171 Uiso 0.60 1 calc PR A 1
C10' C 0.3273(9) 0.9196(4) 0.7148(8) 0.057(2) Uani 0.40 1 d PD A 2
H10C H 0.3781 0.8871 0.6771 0.068 Uiso 0.40 1 calc PR A 2
H10D H 0.2995 0.9011 0.7817 0.068 Uiso 0.40 1 calc PR A 2
C11' C 0.4338(17) 0.9788(7) 0.7455(16) 0.088(4) Uani 0.40 1 d PD A 2
H11D H 0.4633 0.9942 0.6780 0.132 Uiso 0.40 1 calc PR A 2
H11E H 0.5320 0.9682 0.8044 0.132 Uiso 0.40 1 calc PR A 2
H11F H 0.3738 1.0116 0.7737 0.132 Uiso 0.40 1 calc PR A 2
C12A C 0.0041(5) 0.9513(2) 0.3013(3) 0.0646(10) Uani 1 1 d . . .
H12A H -0.0250 0.9945 0.2915 0.078 Uiso 1 1 calc R . .
C13A C 0.0733(4) 0.9202(2) 0.2154(3) 0.0594(9) Uani 1 1 d . . .
C14A C 0.1055(6) 0.9575(2) 0.1268(4) 0.0737(11) Uani 1 1 d . . .
H14A H 0.0822 1.0014 0.1236 0.088 Uiso 1 1 calc R . .
C15A C 0.1708(6) 0.9303(2) 0.0447(4) 0.0758(12) Uani 1 1 d . . .
H15A H 0.1936 0.9561 -0.0128 0.091 Uiso 1 1 calc R . .
C16A C 0.2032(5) 0.8657(2) 0.0459(3) 0.0688(10) Uani 1 1 d . . .
C17A C 0.1723(5) 0.8272(2) 0.1347(4) 0.0733(11) Uani 1 1 d . . .
H17A H 0.1948 0.7833 0.1377 0.088 Uiso 1 1 calc R . .
C18A C 0.1082(5) 0.8560(2) 0.2167(3) 0.0692(10) Uani 1 1 d . . .
H18A H 0.0877 0.8307 0.2755 0.083 Uiso 1 1 calc R . .
C19A C 0.2607(8) 0.7756(3) -0.0593(5) 0.0996(16) Uani 1 1 d . . .
H19A H 0.3405 0.7555 0.0031 0.149 Uiso 1 1 calc R . .
H19B H 0.2875 0.7668 -0.1310 0.149 Uiso 1 1 calc R . .
H19C H 0.1529 0.7590 -0.0625 0.149 Uiso 1 1 calc R . .
C1B C 0.4625(5) 0.5426(2) 0.8451(4) 0.0739(12) Uani 1 1 d . . .
C2B C 0.4904(7) 0.6039(3) 0.8798(4) 0.0898(15) Uani 1 1 d . . .
H2B H 0.4603 0.6184 0.9448 0.108 Uiso 1 1 calc R . .
C3B C 0.5643(6) 0.6451(2) 0.8179(4) 0.0772(12) Uani 1 1 d . . .
H3B H 0.5854 0.6875 0.8419 0.093 Uiso 1 1 calc R . .
C4B C 0.6068(4) 0.62342(16) 0.7205(3) 0.0498(8) Uani 1 1 d . . .
C5B C 0.5807(6) 0.5605(2) 0.6893(4) 0.0697(10) Uani 1 1 d . . .
H5B H 0.6107 0.5453 0.6245 0.084 Uiso 1 1 calc R . .
C6B C 0.5098(6) 0.5190(2) 0.7533(4) 0.0830(13) Uani 1 1 d . . .
H6B H 0.4949 0.4758 0.7335 0.100 Uiso 1 1 calc R . .
C7B C 0.6794(4) 0.67020(17) 0.6490(3) 0.0500(7) Uani 1 1 d . . .
C8B C 0.8495(4) 0.69877(18) 0.7147(3) 0.0568(8) Uani 1 1 d . . .
C9B C 0.5620(4) 0.72795(18) 0.6176(3) 0.0538(8) Uani 1 1 d . . .
C10B C 0.2948(5) 0.7614(2) 0.5209(5) 0.0918(15) Uani 1 1 d D . .
H10E H 0.3251 0.7944 0.4730 0.110 Uiso 1 1 calc R . .
H10F H 0.2867 0.7812 0.5926 0.110 Uiso 1 1 calc R . .
C11B C 0.1366(5) 0.7339(3) 0.4613(6) 0.0955(16) Uani 1 1 d D . .
H11G H 0.1418 0.7180 0.3871 0.143 Uiso 1 1 calc R . .
H11H H 0.0528 0.7665 0.4511 0.143 Uiso 1 1 calc R . .
H11I H 0.1104 0.6992 0.5064 0.143 Uiso 1 1 calc R . .
C12B C 0.7490(4) 0.65116(18) 0.3809(3) 0.0557(8) Uani 1 1 d . . .
H12B H 0.7688 0.6071 0.3880 0.067 Uiso 1 1 calc R . .
C13B C 0.7601(4) 0.68383(18) 0.2760(3) 0.0532(8) Uani 1 1 d . . .
C14B C 0.7015(5) 0.7457(2) 0.2490(3) 0.0665(10) Uani 1 1 d . . .
H14B H 0.6532 0.7671 0.3002 0.080 Uiso 1 1 calc R . .
C15B C 0.7116(5) 0.7768(2) 0.1502(3) 0.0684(10) Uani 1 1 d . . .
H15B H 0.6705 0.8184 0.1344 0.082 Uiso 1 1 calc R . .
C16B C 0.7843(5) 0.7451(2) 0.0740(3) 0.0613(9) Uani 1 1 d . . .
C17B C 0.8442(5) 0.6839(2) 0.0980(3) 0.0694(10) Uani 1 1 d . . .
H17B H 0.8930 0.6629 0.0468 0.083 Uiso 1 1 calc R . .
C18B C 0.8322(5) 0.6531(2) 0.1984(3) 0.0615(9) Uani 1 1 d . . .
H18B H 0.8729 0.6115 0.2139 0.074 Uiso 1 1 calc R . .
C19B C 0.7439(7) 0.8350(3) -0.0555(4) 0.0902(14) Uani 1 1 d . . .
H19D H 0.6290 0.8380 -0.0575 0.135 Uiso 1 1 calc R . .
H19E H 0.7590 0.8468 -0.1296 0.135 Uiso 1 1 calc R . .
H19F H 0.8062 0.8636 0.0027 0.135 Uiso 1 1 calc R . .
Cl1A Cl -0.31191(19) 1.13801(7) 0.84817(13) 0.0993(4) Uani 1 1 d . . .
Cl1B Cl 0.3660(2) 0.49006(9) 0.92171(13) 0.1184(6) Uani 1 1 d . . .
N1A N -0.3784(5) 0.89278(19) 0.4599(5) 0.0893(12) Uani 1 1 d . . .
N2A N -0.0178(4) 0.92199(17) 0.3882(3) 0.0672(8) Uani 1 1 d . . .
N1B N 0.9705(4) 0.6462(2) 0.7509(3) 0.0716(9) Uani 1 1 d . . .
N2B N 0.7126(3) 0.68147(15) 0.4635(2) 0.0533(7) Uani 1 1 d . . .
O1A O -0.4686(5) 0.9268(2) 0.4967(5) 0.1148(13) Uani 1 1 d . . .
O2A O -0.4143(6) 0.8727(2) 0.3627(5) 0.142(2) Uani 1 1 d . . .
O3A O 0.0895(6) 0.8551(2) 0.6653(4) 0.1284(18) Uani 1 1 d . . .
O4A O 0.1825(4) 0.9501(3) 0.6336(3) 0.1208(16) Uani 1 1 d D . .
O5A O -0.0922(3) 0.96451(13) 0.4537(2) 0.0653(7) Uani 1 1 d . . .
O6A O 0.2622(5) 0.84243(18) -0.0410(3) 0.0979(11) Uani 1 1 d . . .
O1B O 0.9860(5) 0.6218(2) 0.8452(4) 0.1081(12) Uani 1 1 d . . .
O2B O 1.0446(6) 0.6274(3) 0.6852(4) 0.1302(17) Uani 1 1 d . . .
O4B O 0.4209(3) 0.71185(13) 0.5459(2) 0.0634(7) Uani 1 1 d D . .
O3B O 0.5932(3) 0.78024(13) 0.6610(3) 0.0694(7) Uani 1 1 d . . .
O5B O 0.6928(3) 0.63659(12) 0.5489(2) 0.0574(6) Uani 1 1 d . . .
O6B O 0.7992(4) 0.77086(15) -0.0288(2) 0.0807(9) Uani 1 1 d . . .

loop_
_atom_site_aniso_label
_atom_site_aniso_U_11
_atom_site_aniso_U_22
_atom_site_aniso_U_33
_atom_site_aniso_U_23
_atom_site_aniso_U_13
_atom_site_aniso_U_12
C1A 0.072(2) 0.064(2) 0.075(3) 0.000(2) 0.037(2) 0.0025(18)
C2A 0.081(2) 0.055(2) 0.080(3) 0.013(2) 0.027(2) 0.0115(19)
C3A 0.082(2) 0.061(2) 0.057(2) 0.0086(18) 0.0191(18) 0.0078(19)
C4A 0.0630(19) 0.062(2) 0.053(2) 0.0030(17) 0.0178(16) 0.0088(17)
C5A 0.073(2) 0.071(3) 0.057(2) 0.0191(19) 0.0258(17) 0.0190(19)
C6A 0.081(2) 0.081(3) 0.055(2) 0.006(2) 0.0286(19) 0.010(2)
C7A 0.078(2) 0.068(2) 0.050(2) 0.0026(18) 0.0198(17) 0.0124(19)
C8A 0.107(3) 0.055(2) 0.088(3) 0.014(2) 0.034(3) 0.008(2)
C9A 0.089(3) 0.125(5) 0.048(2) -0.017(3) 0.011(2) 0.043(3)
C10A 0.088(6) 0.139(11) 0.121(10) -0.016(9) 0.039(7) -0.001(7)
C11A 0.101(8) 0.164(13) 0.077(7) -0.012(8) 0.021(6) -0.007(7)
C10' 0.052(5) 0.060(6) 0.063(6) 0.017(5) 0.023(4) 0.001(4)
C11' 0.079(8) 0.096(10) 0.085(11) -0.037(10) 0.016(8) -0.007(7)
C12A 0.076(2) 0.065(2) 0.051(2) -0.0029(18) 0.0136(17) -0.0094(18)
C13A 0.064(2) 0.068(2) 0.0456(18) -0.0037(17) 0.0141(15) -0.0123(17)
C14A 0.096(3) 0.064(2) 0.062(2) -0.002(2) 0.022(2) -0.009(2)
C15A 0.108(3) 0.072(3) 0.055(2) 0.006(2) 0.035(2) -0.022(2)
C16A 0.079(2) 0.080(3) 0.049(2) -0.0036(19) 0.0180(18) -0.013(2)
C17A 0.091(3) 0.068(3) 0.063(2) 0.007(2) 0.023(2) 0.002(2)
C18A 0.088(3) 0.075(3) 0.048(2) 0.0101(19) 0.0240(19) -0.003(2)
C19A 0.131(4) 0.097(4) 0.083(3) -0.020(3) 0.049(3) -0.004(3)
C1B 0.074(2) 0.092(3) 0.053(2) 0.025(2) 0.0119(18) -0.027(2)
C2B 0.129(4) 0.093(4) 0.062(3) -0.002(3) 0.053(3) -0.027(3)
C3B 0.109(3) 0.069(3) 0.064(2) -0.012(2) 0.042(2) -0.019(2)
C4B 0.0508(16) 0.053(2) 0.0435(17) 0.0000(14) 0.0095(13) -0.0049(14)
C5B 0.099(3) 0.062(2) 0.051(2) -0.0013(18) 0.025(2) -0.010(2)
C6B 0.109(3) 0.069(3) 0.069(3) 0.001(2) 0.018(2) -0.030(2)
C7B 0.0575(17) 0.0504(18) 0.0407(16) -0.0022(14) 0.0104(13) -0.0044(14)
C8B 0.0529(17) 0.057(2) 0.056(2) 0.0022(17) 0.0070(15) -0.0035(15)
C9B 0.063(2) 0.053(2) 0.0461(18) 0.0029(15) 0.0166(16) -0.0048(15)
C10B 0.077(3) 0.076(3) 0.112(4) -0.005(3) 0.007(3) 0.013(2)
C11B 0.068(3) 0.088(3) 0.127(5) 0.013(3) 0.019(3) 0.007(2)
C12B 0.0617(19) 0.057(2) 0.0504(19) -0.0048(16) 0.0177(15) -0.0054(15)
C13B 0.0551(17) 0.061(2) 0.0436(17) -0.0086(15) 0.0129(14) -0.0055(15)
C14B 0.091(3) 0.066(2) 0.050(2) -0.0134(18) 0.0313(19) -0.001(2)
C15B 0.095(3) 0.056(2) 0.055(2) -0.0036(18) 0.0216(19) 0.0023(19)
C16B 0.079(2) 0.066(2) 0.0384(17) -0.0082(16) 0.0153(16) -0.0185(18)
C17B 0.090(3) 0.073(3) 0.053(2) -0.0090(19) 0.0335(19) 0.002(2)
C18B 0.074(2) 0.060(2) 0.054(2) -0.0069(17) 0.0243(17) 0.0031(17)
C19B 0.142(4) 0.076(3) 0.054(2) -0.003(2) 0.027(3) -0.017(3)
Cl1A 0.1234(10) 0.0842(8) 0.1040(9) -0.0126(7) 0.0538(8) 0.0187(7)
Cl1B 0.1338(11) 0.1367(13) 0.0883(9) 0.0370(9) 0.0355(8) -0.0527(10)
N1A 0.098(3) 0.0482(19) 0.125(4) -0.004(2) 0.035(3) -0.0087(19)
N2A 0.081(2) 0.073(2) 0.0500(17) -0.0038(16) 0.0217(15) 0.0013(17)
N1B 0.0626(17) 0.086(2) 0.065(2) 0.0018(19) 0.0144(16) 0.0022(17)
N2B 0.0665(16) 0.0563(16) 0.0395(14) 0.0005(13) 0.0184(12) -0.0062(13)
O1A 0.093(2) 0.109(3) 0.150(4) -0.012(3) 0.045(2) 0.008(2)
O2A 0.148(4) 0.105(3) 0.143(4) -0.057(3) -0.017(3) 0.019(3)
O3A 0.165(4) 0.122(3) 0.088(3) 0.011(3) 0.015(2) 0.085(3)
O4A 0.073(2) 0.179(4) 0.098(3) -0.051(3) 0.0007(18) 0.034(3)
O5A 0.0855(16) 0.0621(15) 0.0517(14) 0.0021(12) 0.0238(12) -0.0011(13)
O6A 0.152(3) 0.085(2) 0.075(2) -0.0088(18) 0.064(2) -0.016(2)
O1B 0.119(3) 0.107(3) 0.088(3) 0.039(2) 0.010(2) 0.020(2)
O2B 0.122(3) 0.153(4) 0.125(3) 0.021(3) 0.049(3) 0.058(3)
O4B 0.0600(14) 0.0624(15) 0.0606(15) -0.0046(12) 0.0030(11) 0.0002(12)
O3B 0.0811(17) 0.0514(15) 0.0711(17) -0.0063(14) 0.0116(13) -0.0051(12)
O5B 0.0791(15) 0.0510(13) 0.0463(12) -0.0018(11) 0.0240(11) -0.0042(11)
O6B 0.126(2) 0.0738(19) 0.0483(15) 0.0003(14) 0.0335(15) -0.0118(17)

loop_
_atom_type_symbol
_atom_type_description
_atom_type_scat_dispersion_real
_atom_type_scat_dispersion_imag
_atom_type_scat_source
C C 0.0033 0.0016 'International Tables Vol C Tables 4.2.6.8 and 6.1.1.4'
H H 0.0000 0.0000 'International Tables Vol C Tables 4.2.6.8 and 6.1.1.4'
N N 0.0061 0.0033 'International Tables Vol C Tables 4.2.6.8 and 6.1.1.4'
O O 0.0106 0.0060 'International Tables Vol C Tables 4.2.6.8 and 6.1.1.4'
Cl Cl 0.1484 0.1585 'International Tables Vol C Tables 4.2.6.8 and 6.1.1.4'

loop_
_geom_angle_atom_site_label_1
_geom_angle_atom_site_label_2
_geom_angle_atom_site_label_3
_geom_angle
C2A C1A C6A 121.8(4)
C2A C1A Cl1A 118.9(3)
C6A C1A Cl1A 119.3(3)
C1A C2A C3A 119.2(4)
C1A C2A H2A 120.4
C3A C2A H2A 120.4
C2A C3A C4A 121.0(4)
C2A C3A H3A 119.5
C4A C3A H3A 119.5
C3A C4A C5A 118.1(4)
C3A C4A C7A 121.7(3)
C5A C4A C7A 120.2(3)
C6A C5A C4A 121.5(4)
C6A C5A H5A 119.2
C4A C5A H5A 119.2
C5A C6A C1A 118.4(4)
C5A C6A H6A 120.8
C1A C6A H6A 120.8
O5A C7A C9A 112.5(4)
O5A C7A C8A 111.3(3)
C9A C7A C8A 104.2(4)
O5A C7A C4A 105.8(3)
C9A C7A C4A 109.2(3)
C8A C7A C4A 114.0(3)
N1A C8A C7A 110.9(3)
O3A C9A O4A 124.7(5)
O3A C9A C7A 124.8(6)
O4A C9A C7A 110.5(5)
O4A C10A C11A 106.9(8)
O4A C10A H10A 110.3
C11A C10A H10A 110.3
O4A C10A H10B 110.3
C11A C10A H10B 110.3
H10A C10A H10B 108.6
O4A C10' C11' 98.2(9)
O4A C10' H10C 112.1
C11' C10' H10C 112.1
O4A C10' H10D 112.1
C11' C10' H10D 112.1
H10C C10' H10D 109.8
C10' C11' H11D 109.5
C10' C11' H11E 109.5
H11D C11' H11E 109.5
C10' C11' H11F 109.5
H11D C11' H11F 109.5
H11E C11' H11F 109.5
N2A C12A C13A 122.6(4)
N2A C12A H12A 118.7
C13A C12A H12A 118.7
C18A C13A C14A 117.9(4)
C18A C13A C12A 123.3(4)
C14A C13A C12A 118.7(4)
C15A C14A C13A 120.6(4)
C15A C14A H14A 119.7
C13A C14A H14A 119.7
C14A C15A C16A 121.0(4)
C14A C15A H15A 119.5
C16A C15A H15A 119.5
O6A C16A C15A 117.1(4)
O6A C16A C17A 123.5(4)
C15A C16A C17A 119.4(4)
C18A C17A C16A 118.4(4)
C18A C17A H17A 120.8
C16A C17A H17A 120.8
C13A C18A C17A 122.7(4)
C13A C18A H18A 118.6
C17A C18A H18A 118.6
O6A C19A H19A 109.5
O6A C19A H19B 109.5
H19A C19A H19B 109.5
O6A C19A H19C 109.5
H19A C19A H19C 109.5
H19B C19A H19C 109.5
C2B C1B C6B 122.1(4)
C2B C1B Cl1B 119.8(4)
C6B C1B Cl1B 118.1(4)
C1B C2B C3B 119.3(4)
C1B C2B H2B 120.3
C3B C2B H2B 120.3
C2B C3B C4B 120.1(4)
C2B C3B H3B 119.9
C4B C3B H3B 119.9
C5B C4B C3B 119.1(4)
C5B C4B C7B 121.2(3)
C3B C4B C7B 119.7(3)
C4B C5B C6B 120.5(4)
C4B C5B H5B 119.8
C6B C5B H5B 119.8
C1B C6B C5B 118.8(4)
C1B C6B H6B 120.6
C5B C6B H6B 120.6
O5B C7B C4B 107.0(3)
O5B C7B C9B 111.4(3)
C4B C7B C9B 108.1(3)
O5B C7B C8B 110.5(3)
C4B C7B C8B 114.1(3)
C9B C7B C8B 105.8(3)
N1B C8B C7B 109.7(3)
O3B C9B O4B 124.8(3)
O3B C9B C7B 123.1(3)
O4B C9B C7B 111.9(3)
O4B C10B C11B 110.4(4)
O4B C10B H10E 109.6
C11B C10B H10E 109.6
O4B C10B H10F 109.6
C11B C10B H10F 109.6
H10E C10B H10F 108.1
C10B C11B H11G 109.5
C10B C11B H11H 109.5
H11G C11B H11H 109.5
C10B C11B H11I 109.5
H11G C11B H11I 109.5
H11H C11B H11I 109.5
N2B C12B C13B 121.5(3)
N2B C12B H12B 119.3
C13B C12B H12B 119.3
C14B C13B C18B 117.5(3)
C14B C13B C12B 122.4(3)
C18B C13B C12B 120.1(3)
C15B C14B C13B 122.7(4)
C15B C14B H14B 118.6
C13B C14B H14B 118.6
C14B C15B C16B 118.7(4)
C14B C15B H15B 120.7
C16B C15B H15B 120.7
C17B C16B O6B 115.7(4)
C17B C16B C15B 120.2(4)
O6B C16B C15B 124.1(4)
C16B C17B C18B 120.3(4)
C16B C17B H17B 119.9
C18B C17B H17B 119.9
C17B C18B C13B 120.6(4)
C17B C18B H18B 119.7
C13B C18B H18B 119.7
O6B C19B H19D 109.5
O6B C19B H19E 109.5
H19D C19B H19E 109.5
O6B C19B H19F 109.5
H19D C19B H19F 109.5
H19E C19B H19F 109.5
O2A N1A O1A 122.5(5)
O2A N1A C8A 117.9(5)
O1A N1A C8A 119.5(5)
C12A N2A O5A 109.5(3)
O2B N1B O1B 122.0(4)
O2B N1B C8B 119.1(4)
O1B N1B C8B 118.8(4)
C12B N2B O5B 109.2(3)
C9A O4A C10A 137.8(8)
C9A O4A C10' 102.9(6)
C10A O4A C10' 37.2(6)
C7A O5A N2A 109.5(3)
C16A O6A C19A 118.9(4)
C9B O4B C10B 116.1(3)
C7B O5B N2B 109.5(2)
C16B O6B C19B 117.7(3)

loop_
_geom_bond_atom_site_label_1
_geom_bond_atom_site_label_2
_geom_bond_distance
C1A C2A 1.353(6)
C1A C6A 1.369(6)
C1A Cl1A 1.759(4)
C2A C3A 1.368(6)
C2A H2A 0.9300
C3A C4A 1.378(6)
C3A H3A 0.9300
C4A C5A 1.379(5)
C4A C7A 1.536(5)
C5A C6A 1.366(6)
C5A H5A 0.9300
C6A H6A 0.9300
C7A O5A 1.420(5)
C7A C9A 1.522(6)
C7A C8A 1.528(6)
C8A N1A 1.499(7)
C9A O3A 1.182(7)
C9A O4A 1.294(8)
C10A O4A 1.464(8)
C10A C11A 1.492(9)
C10A H10A 0.9700
C10A H10B 0.9700
C11A H11A 0.9600
C11A H11B 0.9600
C11A H11C 0.9600
C10' O4A 1.486(7)
C10' C11' 1.509(9)
C10' H10C 0.9700
C10' H10D 0.9700
C11' H11D 0.9600
C11' H11E 0.9600
C11' H11F 0.9600
C12A N2A 1.259(5)
C12A C13A 1.456(6)
C12A H12A 0.9300
C13A C18A 1.365(6)
C13A C14A 1.397(6)
C14A C15A 1.366(6)
C14A H14A 0.9300
C15A C16A 1.368(7)
C15A H15A 0.9300
C16A O6A 1.352(5)
C16A C17A 1.408(6)
C17A C18A 1.374(6)
C17A H17A 0.9300
C18A H18A 0.9300
C19A O6A 1.405(7)
C19A H19A 0.9600
C19A H19B 0.9600
C19A H19C 0.9600
C1B C2B 1.340(7)
C1B C6B 1.354(7)
C1B Cl1B 1.754(4)
C2B C3B 1.381(6)
C2B H2B 0.9300
C3B C4B 1.381(5)
C3B H3B 0.9300
C4B C5B 1.361(5)
C4B C7B 1.523(5)
C5B C6B 1.387(6)
C5B H5B 0.9300
C6B H6B 0.9300
C7B O5B 1.416(4)
C7B C9B 1.536(5)
C7B C8B 1.557(5)
C8B N1B 1.477(5)
C9B O3B 1.203(4)
C9B O4B 1.312(4)
C10B O4B 1.450(5)
C10B C11B 1.451(6)
C10B H10E 0.9700
C10B H10F 0.9700
C11B H11G 0.9600
C11B H11H 0.9600
C11B H11I 0.9600
C12B N2B 1.275(4)
C12B C13B 1.451(5)
C12B H12B 0.9300
C13B C14B 1.385(6)
C13B C18B 1.388(5)
C14B C15B 1.370(6)
C14B H14B 0.9300
C15B C16B 1.388(6)
C15B H15B 0.9300
C16B C17B 1.371(6)
C16B O6B 1.377(4)
C17B C18B 1.388(6)
C17B H17B 0.9300
C18B H18B 0.9300
C19B O6B 1.421(6)
C19B H19D 0.9600
C19B H19E 0.9600
C19B H19F 0.9600
N1A O2A 1.198(6)
N1A O1A 1.200(6)
N2A O5A 1.428(4)
N1B O2B 1.189(5)
N1B O1B 1.213(5)
N2B O5B 1.425(4)

loop_
_geom_torsion_atom_site_label_1
_geom_torsion_atom_site_label_2
_geom_torsion_atom_site_label_3
_geom_torsion_atom_site_label_4
_geom_torsion
C6A C1A C2A C3A -0.9(6)
Cl1A C1A C2A C3A -179.7(3)
C1A C2A C3A C4A 2.2(6)
C2A C3A C4A C5A -2.4(6)
C2A C3A C4A C7A 178.4(4)
C3A C4A C5A C6A 1.3(6)
C7A C4A C5A C6A -179.4(4)
C4A C5A C6A C1A -0.1(6)
C2A C1A C6A C5A -0.1(6)
Cl1A C1A C6A C5A 178.7(3)
C3A C4A C7A O5A 20.8(5)
C5A C4A C7A O5A -158.4(4)
C3A C4A C7A C9A 142.1(4)
C5A C4A C7A C9A -37.2(5)
C3A C4A C7A C8A -101.8(4)
C5A C4A C7A C8A 78.9(5)
O5A C7A C8A N1A -52.2(5)
C9A C7A C8A N1A -173.7(4)
C4A C7A C8A N1A 67.3(5)
O5A C7A C9A O3A -132.9(5)
C8A C7A C9A O3A -12.1(6)
C4A C7A C9A O3A 110.0(5)
O5A C7A C9A O4A 49.3(5)
C8A C7A C9A O4A 170.0(4)
C4A C7A C9A O4A -67.8(4)
N2A C12A C13A C18A 5.3(6)
N2A C12A C13A C14A -175.0(4)
C18A C13A C14A C15A -0.4(6)
C12A C13A C14A C15A 179.8(4)
C13A C14A C15A C16A 1.3(7)
C14A C15A C16A O6A 177.7(4)
C14A C15A C16A C17A -1.5(7)
O6A C16A C17A C18A -178.3(4)
C15A C16A C17A C18A 0.9(6)
C14A C13A C18A C17A -0.2(6)
C12A C13A C18A C17A 179.5(4)
C16A C17A C18A C13A 0.0(6)
C6B C1B C2B C3B 2.4(8)
Cl1B C1B C2B C3B -179.1(4)
C1B C2B C3B C4B 0.8(8)
C2B C3B C4B C5B -2.5(7)
C2B C3B C4B C7B 176.6(4)
C3B C4B C5B C6B 1.1(6)
C7B C4B C5B C6B -178.0(4)
C2B C1B C6B C5B -3.8(7)
Cl1B C1B C6B C5B 177.7(4)
C4B C5B C6B C1B 2.0(7)
C5B C4B C7B O5B 5.6(4)
C3B C4B C7B O5B -173.5(3)
C5B C4B C7B C9B 125.7(4)
C3B C4B C7B C9B -53.4(4)
C5B C4B C7B C8B -116.9(4)
C3B C4B C7B C8B 64.0(5)
O5B C7B C8B N1B -60.5(4)
C4B C7B C8B N1B 60.1(4)
C9B C7B C8B N1B 178.8(3)
O5B C7B C9B O3B -135.4(4)
C4B C7B C9B O3B 107.4(4)
C8B C7B C9B O3B -15.2(5)
O5B C7B C9B O4B 49.7(4)
C4B C7B C9B O4B -67.5(4)
C8B C7B C9B O4B 169.9(3)
N2B C12B C13B C14B -13.1(5)
N2B C12B C13B C18B 166.7(3)
C18B C13B C14B C15B 0.3(6)
C12B C13B C14B C15B -180.0(4)
C13B C14B C15B C16B -0.3(6)
C14B C15B C16B C17B 0.1(6)
C14B C15B C16B O6B 178.9(4)
O6B C16B C17B C18B -178.8(4)
C15B C16B C17B C18B 0.1(6)
C16B C17B C18B C13B -0.2(6)
C14B C13B C18B C17B 0.0(5)
C12B C13B C18B C17B -179.8(3)
C7A C8A N1A O2A 108.9(5)
C7A C8A N1A O1A -69.6(6)
C13A C12A N2A O5A -178.1(3)
C7B C8B N1B O2B 86.2(5)
C7B C8B N1B O1B -90.7(4)
C13B C12B N2B O5B 173.7(3)
O3A C9A O4A C10A 8.7(10)
C7A C9A O4A C10A -173.4(7)
O3A C9A O4A C10' -6.6(7)
C7A C9A O4A C10' 171.3(5)
C11A C10A O4A C9A -92.5(14)
C11A C10A O4A C10' -67.3(13)
C11' C10' O4A C9A -164.4(8)
C11' C10' O4A C10A 32.6(9)
C9A C7A O5A N2A 51.3(5)
C8A C7A O5A N2A -65.2(4)
C4A C7A O5A N2A 170.5(3)
C12A N2A O5A C7A -172.9(3)
C15A C16A O6A C19A -165.2(5)
C17A C16A O6A C19A 14.0(7)
O3B C9B O4B C10B -1.4(6)
C7B C9B O4B C10B 173.5(4)
C11B C10B O4B C9B -168.0(4)
C4B C7B O5B N2B 162.9(2)
C9B C7B O5B N2B 44.9(3)
C8B C7B O5B N2B -72.4(3)
C12B N2B O5B C7B 170.4(3)
C17B C16B O6B C19B -177.9(4)
C15B C16B O6B C19B 3.2(6)
